data_4119228
loop_
_publ_author_name
'Feng Chen'
'Chong Kiat Tan'
'Ying-Yeung Yeung'

_publ_section_title
;
 C2-Symmetric Cyclic Selenium-Catalyzed Enantioselective
 Bromoaminocyclization
;
_journal_name_full 'Journal of the American Chemical Society'
_journal_page_first 1232
_journal_page_last 1235
_journal_paper_doi 10.1021/ja311202e
_journal_volume 135
_journal_year 2013
_chemical_formula_sum 'C18 H20 N2 O5 S'
_chemical_formula_weight 376.42
_chemical_name_systematic
;
 ?
;
_space_group_IT_number 4
_symmetry_cell_setting monoclinic
_symmetry_space_group_name_Hall 'P 2yb'
_symmetry_space_group_name_H-M 'P 1 21 1'
_atom_sites_solution_hydrogens geom
_atom_sites_solution_primary direct
_atom_sites_solution_secondary difmap
_audit_creation_method SHELXL-97
_cell_angle_alpha 90.00
_cell_angle_beta 93.128(2)
_cell_angle_gamma 90.00
_cell_formula_units_Z 4
_cell_length_a 7.9955(6)
_cell_length_b 14.5800(10)
_cell_length_c 15.7188(11)
_cell_measurement_reflns_used 124
_cell_measurement_temperature 100(2)
_cell_measurement_theta_max 27.00
_cell_measurement_theta_min 2.92
_cell_volume 1829.7(2)
_computing_cell_refinement 'Bruker SAINT'
_computing_data_collection 'Bruker APEX2'
_computing_data_reduction 'Bruker SAINT'
_computing_molecular_graphics 'Bruker SHELXTL'
_computing_publication_material 'Bruker SHELXTL'
_computing_structure_refinement 'SHELXL-97 (Sheldrick, 1997)'
_computing_structure_solution 'SHELXS-97 (Sheldrick, 1990)'
_diffrn_ambient_temperature 100(2)
_diffrn_measured_fraction_theta_full 0.991
_diffrn_measured_fraction_theta_max 0.991
_diffrn_measurement_device_type 'Bruker APEX-II CCD'
_diffrn_measurement_method '\f and \w scans'
_diffrn_radiation_monochromator graphite
_diffrn_radiation_source 'fine-focus sealed tube'
_diffrn_radiation_type MoK\a
_diffrn_radiation_wavelength 0.71073
_diffrn_reflns_av_R_equivalents 0.0000
_diffrn_reflns_av_sigmaI/netI 0.0458
_diffrn_reflns_limit_h_max 10
_diffrn_reflns_limit_h_min -10
_diffrn_reflns_limit_k_max 18
_diffrn_reflns_limit_k_min -18
_diffrn_reflns_limit_l_max 20
_diffrn_reflns_limit_l_min -20
_diffrn_reflns_number 45049
_diffrn_reflns_theta_full 27.17
_diffrn_reflns_theta_max 27.17
_diffrn_reflns_theta_min 1.30
_diffrn_standards_number 0
_exptl_absorpt_coefficient_mu 0.208
_exptl_absorpt_correction_T_max 0.9478
_exptl_absorpt_correction_T_min 0.8852
_exptl_absorpt_correction_type multi-scan
_exptl_absorpt_process_details 'Twinabs, Sheldrick 2008)'
_exptl_crystal_colour Colourless
_exptl_crystal_density_diffrn 1.366
_exptl_crystal_density_meas ?
_exptl_crystal_description Block
_exptl_crystal_F_000 792
_exptl_crystal_size_max 0.60
_exptl_crystal_size_mid 0.36
_exptl_crystal_size_min 0.26
_refine_diff_density_max 0.379
_refine_diff_density_min -0.336
_refine_diff_density_rms 0.058
_refine_ls_abs_structure_details 'Flack H D (1983), Acta Cryst. A39, 876-881'
_refine_ls_abs_structure_Flack 0.01(3)
_refine_ls_extinction_method none
_refine_ls_goodness_of_fit_ref 1.078
_refine_ls_hydrogen_treatment constr
_refine_ls_matrix_type full
_refine_ls_number_parameters 475
_refine_ls_number_reflns 45049
_refine_ls_number_restraints 141
_refine_ls_restrained_S_all 1.076
_refine_ls_R_factor_all 0.0387
_refine_ls_R_factor_gt 0.0355
_refine_ls_shift/su_max 0.003
_refine_ls_shift/su_mean 0.000
_refine_ls_structure_factor_coef Fsqd
_refine_ls_weighting_details 'calc w=1/[\s^2^(Fo^2^)+(0.0288P)^2^+0.9074P] where P=(Fo^2^+2Fc^2^)/3'
_refine_ls_weighting_scheme calc
_refine_ls_wR_factor_gt 0.0881
_refine_ls_wR_factor_ref 0.0899
_reflns_number_gt 43084
_reflns_number_total 45049
_reflns_threshold_expression >2sigma(I)
_cod_data_source_file ja311202e_si_004.cif
_cod_data_source_block c670_5t
_cod_depositor_comments
;
The following automatic conversions were performed:

'_exptl_crystal_density_meas' value 'Not Measured' was changed to '?'
- the value is perceived as not measured.

Automatic conversion script
Id: cif_fix_values 3008 2015-01-20 13:52:24Z robertas 
;
_cod_database_code 4119228

loop_
_symmetry_equiv_pos_as_xyz
'x, y, z'
'-x, y+1/2, -z'

loop_
_atom_site_label
_atom_site_type_symbol
_atom_site_fract_x
_atom_site_fract_y
_atom_site_fract_z
_atom_site_U_iso_or_equiv
_atom_site_adp_type
_atom_site_occupancy
_atom_site_symmetry_multiplicity
_atom_site_calc_flag
_atom_site_refinement_flags
S1 S 0.99505(4) 0.00662(2) 1.09664(2) 0.01626(8) Uani 1 1 d U
S2 S 0.47709(4) 0.63148(2) 0.40974(2) 0.01877(9) Uani 1 1 d U
O1 O 0.93851(13) 0.23668(6) 0.99756(6) 0.0212(2) Uani 1 1 d U
H1 H 0.9586 0.2892 0.9788 0.032 Uiso 1 1 calc R
O2 O 0.86882(12) 0.03597(7) 1.15166(6) 0.0221(2) Uani 1 1 d U
O3 O 1.03803(13) -0.08959(7) 1.09448(6) 0.0232(2) Uani 1 1 d U
O4 O 1.19893(19) 0.33637(9) 1.19229(11) 0.0617(4) Uani 1 1 d U
O5 O 1.46391(16) 0.34089(7) 1.17734(7) 0.0360(3) Uani 1 1 d U
O6 O 0.42306(14) 0.40019(7) 0.49827(6) 0.0239(2) Uani 1 1 d U
H6 H 0.4463 0.3467 0.5150 0.036 Uiso 1 1 calc R
O7 O 0.33638(13) 0.60773(7) 0.35320(6) 0.0233(2) Uani 1 1 d U
O8 O 0.52948(14) 0.72609(7) 0.41438(7) 0.0271(2) Uani 1 1 d U
O9 O 0.63768(18) 0.29148(8) 0.33697(7) 0.0390(3) Uani 1 1 d U
O10 O 0.8467(2) 0.29959(10) 0.25849(10) 0.0737(5) Uani 1 1 d U
N1 N 0.94106(15) 0.04011(8) 1.00163(7) 0.0199(3) Uani 1 1 d U
N2 N 1.33007(19) 0.30090(9) 1.18054(8) 0.0299(3) Uani 1 1 d U
N3 N 0.43802(15) 0.59649(8) 0.50346(7) 0.0199(3) Uani 1 1 d U
N4 N 0.7498(2) 0.33350(11) 0.30622(10) 0.0374(4) Uani 1 1 d U
C1 C 0.61227(18) 0.23850(10) 0.82427(9) 0.0183(3) Uani 1 1 d U
H1A H 0.6747 0.2141 0.7798 0.022 Uiso 1 1 calc R
C2 C 0.45490(18) 0.27584(10) 0.80544(9) 0.0201(3) Uani 1 1 d U
H2 H 0.4102 0.2766 0.7482 0.024 Uiso 1 1 calc R
C3 C 0.36218(19) 0.31210(9) 0.86978(9) 0.0192(3) Uani 1 1 d U
H3 H 0.2539 0.3369 0.8569 0.023 Uiso 1 1 calc R
C4 C 0.4297(2) 0.31162(10) 0.95288(9) 0.0217(3) Uani 1 1 d U
H4 H 0.3676 0.3367 0.9972 0.026 Uiso 1 1 calc R
C5 C 0.58734(19) 0.27476(10) 0.97183(9) 0.0202(3) Uani 1 1 d U
H5 H 0.6325 0.2757 1.0290 0.024 Uiso 1 1 calc R
C6 C 0.68007(19) 0.23650(10) 0.90874(8) 0.0167(3) Uani 1 1 d U
C7 C 0.84169(17) 0.18575(10) 0.93398(9) 0.0152(3) Uani 1 1 d U
C8 C 0.95123(19) 0.16216(10) 0.85973(9) 0.0209(3) Uani 1 1 d U
H8A H 0.8842 0.1267 0.8163 0.025 Uiso 1 1 calc R
H8B H 0.9882 0.2195 0.8328 0.025 Uiso 1 1 calc R
C9 C 1.10460(18) 0.10616(10) 0.89011(9) 0.0228(3) Uani 1 1 d U
H9A H 1.1721 0.0914 0.8409 0.027 Uiso 1 1 calc R
H9B H 1.1751 0.1428 0.9312 0.027 Uiso 1 1 calc R
C10 C 1.05175(19) 0.01801(10) 0.93231(9) 0.0235(3) Uani 1 1 d U
H10A H 0.9918 -0.0219 0.8898 0.028 Uiso 1 1 calc R
H10B H 1.1519 -0.0153 0.9556 0.028 Uiso 1 1 calc R
C11 C 0.79158(17) 0.09688(9) 0.98115(9) 0.0176(3) Uani 1 1 d U
H11 H 0.7455 0.1159 1.0363 0.021 Uiso 1 1 calc R
C12 C 0.65726(19) 0.04003(10) 0.93296(10) 0.0252(4) Uani 1 1 d U
H12A H 0.6985 0.0203 0.8783 0.038 Uiso 1 1 calc R
H12B H 0.5561 0.0772 0.9228 0.038 Uiso 1 1 calc R
H12C H 0.6309 -0.0140 0.9668 0.038 Uiso 1 1 calc R
C13 C 1.18497(18) 0.06372(10) 1.12671(9) 0.0160(3) Uani 1 1 d U
C14 C 1.17847(18) 0.15769(10) 1.14425(9) 0.0187(3) Uani 1 1 d U
H14 H 1.0759 0.1907 1.1423 0.022 Uiso 1 1 calc R
C15 C 1.3307(2) 0.19963(10) 1.16458(9) 0.0206(3) Uani 1 1 d U
C16 C 1.48249(19) 0.15436(10) 1.16865(8) 0.0218(3) Uani 1 1 d U
H16 H 1.5839 0.1863 1.1826 0.026 Uiso 1 1 calc R
C17 C 1.4828(2) 0.06138(10) 1.15194(9) 0.0210(3) Uani 1 1 d U
H17 H 1.5853 0.0282 1.1553 0.025 Uiso 1 1 calc R
C18 C 1.33362(17) 0.01627(10) 1.13029(8) 0.0178(3) Uani 1 1 d U
H18 H 1.3343 -0.0475 1.1179 0.021 Uiso 1 1 calc R
C19 C 0.13150(19) 0.39618(10) 0.67057(9) 0.0194(3) Uani 1 1 d U
H19 H 0.2007 0.4211 0.7159 0.023 Uiso 1 1 calc R
C20 C -0.02048(19) 0.35731(9) 0.68802(9) 0.0206(3) Uani 1 1 d U
H20 H -0.0536 0.3551 0.7451 0.025 Uiso 1 1 calc R
C21 C -0.1247(2) 0.32168(10) 0.62335(10) 0.0246(3) Uani 1 1 d U
H21 H -0.2298 0.2957 0.6353 0.030 Uiso 1 1 calc R
C22 C -0.0731(2) 0.32454(10) 0.54034(9) 0.0242(3) Uani 1 1 d U
H22 H -0.1443 0.3009 0.4952 0.029 Uiso 1 1 calc R
C23 C 0.0812(2) 0.36160(10) 0.52273(9) 0.0224(3) Uani 1 1 d U
H23 H 0.1163 0.3611 0.4660 0.027 Uiso 1 1 calc R
C24 C 0.18523(18) 0.39955(10) 0.58768(9) 0.0164(3) Uani 1 1 d U
C25 C 0.34331(19) 0.44895(10) 0.56422(9) 0.0182(3) Uani 1 1 d U
C26 C 0.4698(2) 0.46655(10) 0.63908(8) 0.0225(3) Uani 1 1 d U
H26A H 0.4135 0.5000 0.6843 0.027 Uiso 1 1 calc R
H26B H 0.5090 0.4070 0.6630 0.027 Uiso 1 1 calc R
C27 C 0.62047(19) 0.52186(11) 0.61346(9) 0.0245(3) Uani 1 1 d U
H27A H 0.6965 0.5331 0.6642 0.029 Uiso 1 1 calc R
H27B H 0.6829 0.4866 0.5717 0.029 Uiso 1 1 calc R
C28 C 0.56404(18) 0.61296(10) 0.57446(9) 0.0224(3) Uani 1 1 d U
H28A H 0.5148 0.6517 0.6184 0.027 Uiso 1 1 calc R
H28B H 0.6616 0.6458 0.5530 0.027 Uiso 1 1 calc R
C29 C 0.28902(17) 0.54131(10) 0.52079(9) 0.0183(3) Uani 1 1 d U
H29 H 0.2306 0.5262 0.4647 0.022 Uiso 1 1 calc R
C30 C 0.1684(2) 0.59794(10) 0.57135(12) 0.0305(4) Uani 1 1 d U
H30A H 0.2197 0.6109 0.6281 0.046 Uiso 1 1 calc R
H30B H 0.0643 0.5635 0.5769 0.046 Uiso 1 1 calc R
H30C H 0.1436 0.6558 0.5415 0.046 Uiso 1 1 calc R
C31 C 0.65400(17) 0.57047(10) 0.37643(9) 0.0152(3) Uani 1 1 d U
C32 C 0.63317(18) 0.47759(9) 0.35565(9) 0.0190(3) Uani 1 1 d U
H32 H 0.5290 0.4472 0.3606 0.023 Uiso 1 1 calc R
C33 C 0.7710(2) 0.43256(11) 0.32776(9) 0.0238(3) Uani 1 1 d U
C34 C 0.9235(2) 0.47366(11) 0.31947(9) 0.0254(4) Uani 1 1 d U
H34 H 1.0145 0.4401 0.2987 0.031 Uiso 1 1 calc R
C35 C 0.9424(2) 0.56593(11) 0.34214(9) 0.0255(3) Uani 1 1 d U
H35 H 1.0476 0.5956 0.3386 0.031 Uiso 1 1 calc R
C36 C 0.80526(18) 0.61373(11) 0.36999(9) 0.0232(3) Uani 1 1 d U
H36 H 0.8163 0.6767 0.3847 0.028 Uiso 1 1 calc R

loop_
_atom_site_aniso_label
_atom_site_aniso_U_11
_atom_site_aniso_U_22
_atom_site_aniso_U_33
_atom_site_aniso_U_23
_atom_site_aniso_U_13
_atom_site_aniso_U_12
S1 0.01182(18) 0.01350(18) 0.02326(18) 0.00462(14) -0.00087(13) 0.00069(14)
S2 0.0174(2) 0.01314(18) 0.02596(19) 0.00551(14) 0.00279(14) -0.00073(14)
O1 0.0247(6) 0.0143(5) 0.0241(5) -0.0005(4) -0.0038(5) -0.0030(4)
O2 0.0175(6) 0.0251(6) 0.0237(6) 0.0081(5) 0.0010(4) 0.0005(4)
O3 0.0233(6) 0.0137(5) 0.0320(6) 0.0049(4) -0.0050(5) 0.0001(4)
O4 0.0437(9) 0.0239(7) 0.1195(13) -0.0187(8) 0.0235(9) -0.0005(6)
O5 0.0386(7) 0.0223(6) 0.0455(6) 0.0073(5) -0.0123(6) -0.0103(5)
O6 0.0308(7) 0.0167(5) 0.0252(5) -0.0009(4) 0.0101(5) 0.0019(5)
O7 0.0213(6) 0.0218(6) 0.0269(6) 0.0098(5) 0.0006(4) -0.0007(4)
O8 0.0284(6) 0.0115(5) 0.0419(6) 0.0057(4) 0.0066(5) -0.0012(5)
O9 0.0596(9) 0.0206(6) 0.0368(6) 0.0010(5) 0.0038(6) -0.0038(6)
O10 0.0692(11) 0.0556(10) 0.1008(12) -0.0421(9) 0.0447(10) -0.0035(8)
N1 0.0187(7) 0.0203(7) 0.0207(6) 0.0026(5) 0.0007(5) 0.0033(5)
N2 0.0401(9) 0.0192(7) 0.0298(7) 0.0031(6) -0.0025(6) -0.0015(6)
N3 0.0221(7) 0.0151(6) 0.0225(6) 0.0022(5) 0.0005(5) -0.0045(5)
N4 0.0390(9) 0.0304(9) 0.0428(9) -0.0046(7) 0.0032(7) 0.0090(7)
C1 0.0237(8) 0.0138(7) 0.0174(7) 0.0015(6) 0.0020(5) -0.0034(6)
C2 0.0227(8) 0.0188(8) 0.0183(7) 0.0032(6) -0.0035(6) -0.0048(6)
C3 0.0188(8) 0.0124(7) 0.0263(8) 0.0071(6) 0.0005(6) 0.0013(6)
C4 0.0249(9) 0.0163(7) 0.0248(8) -0.0001(6) 0.0083(6) 0.0012(6)
C5 0.0297(9) 0.0134(7) 0.0171(7) 0.0004(6) -0.0017(6) 0.0010(6)
C6 0.0206(8) 0.0093(7) 0.0201(8) 0.0039(5) -0.0011(6) -0.0042(6)
C7 0.0153(7) 0.0141(7) 0.0160(7) -0.0004(6) -0.0010(5) -0.0026(5)
C8 0.0190(8) 0.0229(8) 0.0208(7) 0.0052(6) 0.0017(6) 0.0003(6)
C9 0.0189(8) 0.0294(8) 0.0205(7) -0.0028(6) 0.0058(6) 0.0025(6)
C10 0.0232(8) 0.0208(8) 0.0265(7) -0.0034(6) 0.0013(6) 0.0053(7)
C11 0.0145(7) 0.0164(7) 0.0220(7) 0.0029(6) 0.0019(6) 0.0018(5)
C12 0.0182(8) 0.0162(8) 0.0408(9) 0.0055(7) -0.0040(7) -0.0022(6)
C13 0.0143(8) 0.0166(8) 0.0168(7) 0.0023(6) -0.0007(5) -0.0070(6)
C14 0.0166(8) 0.0182(8) 0.0213(7) 0.0044(6) 0.0001(5) 0.0036(5)
C15 0.0290(9) 0.0144(8) 0.0182(7) 0.0010(6) -0.0001(6) -0.0025(6)
C16 0.0194(7) 0.0296(9) 0.0163(6) 0.0048(5) 0.0002(6) -0.0072(6)
C17 0.0138(7) 0.0273(8) 0.0222(7) 0.0022(6) 0.0035(6) 0.0049(6)
C18 0.0159(7) 0.0178(8) 0.0201(7) 0.0016(6) 0.0033(5) 0.0042(6)
C19 0.0258(8) 0.0147(8) 0.0172(7) 0.0006(6) -0.0023(6) 0.0045(6)
C20 0.0240(8) 0.0157(8) 0.0224(7) 0.0062(6) 0.0046(6) 0.0025(6)
C21 0.0207(8) 0.0150(8) 0.0383(9) 0.0036(6) 0.0033(7) -0.0038(6)
C22 0.0309(10) 0.0132(8) 0.0276(8) -0.0029(6) -0.0066(6) -0.0025(6)
C23 0.0351(9) 0.0138(7) 0.0181(7) -0.0022(6) -0.0011(6) 0.0004(6)
C24 0.0202(8) 0.0094(7) 0.0195(8) 0.0022(6) -0.0009(6) 0.0016(6)
C25 0.0242(8) 0.0124(7) 0.0182(7) -0.0005(6) 0.0021(6) 0.0003(6)
C26 0.0248(8) 0.0209(7) 0.0212(7) 0.0062(6) -0.0034(6) -0.0026(6)
C27 0.0209(8) 0.0299(9) 0.0222(7) 0.0027(6) -0.0020(6) -0.0024(7)
C28 0.0213(8) 0.0217(8) 0.0240(7) -0.0026(6) -0.0005(6) -0.0069(6)
C29 0.0175(8) 0.0145(7) 0.0225(7) 0.0017(6) -0.0011(6) -0.0029(5)
C30 0.0292(10) 0.0125(8) 0.0508(11) 0.0048(8) 0.0102(8) 0.0041(6)
C31 0.0119(7) 0.0172(8) 0.0169(7) 0.0033(6) 0.0027(5) 0.0030(6)
C32 0.0175(8) 0.0168(8) 0.0223(7) 0.0037(5) -0.0016(6) -0.0021(6)
C33 0.0297(9) 0.0217(9) 0.0199(8) 0.0004(6) 0.0008(6) 0.0031(7)
C34 0.0197(8) 0.0369(10) 0.0200(7) 0.0053(6) 0.0038(6) 0.0098(7)
C35 0.0204(8) 0.0320(9) 0.0239(8) 0.0056(6) -0.0021(6) -0.0022(7)
C36 0.0216(8) 0.0264(9) 0.0212(8) 0.0033(7) -0.0032(6) -0.0030(6)

loop_
_atom_type_symbol
_atom_type_description
_atom_type_scat_dispersion_real
_atom_type_scat_dispersion_imag
_atom_type_scat_source
C C 0.0033 0.0016 'International Tables Vol C Tables 4.2.6.8 and 6.1.1.4'
H H 0.0000 0.0000 'International Tables Vol C Tables 4.2.6.8 and 6.1.1.4'
N N 0.0061 0.0033 'International Tables Vol C Tables 4.2.6.8 and 6.1.1.4'
O O 0.0106 0.0060 'International Tables Vol C Tables 4.2.6.8 and 6.1.1.4'
S S 0.1246 0.1234 'International Tables Vol C Tables 4.2.6.8 and 6.1.1.4'

loop_
_geom_angle_atom_site_label_1
_geom_angle_atom_site_label_2
_geom_angle_atom_site_label_3
_geom_angle
O2 S1 O3 118.77(6)
O2 S1 N1 107.96(6)
O3 S1 N1 108.98(6)
O2 S1 C13 108.70(7)
O3 S1 C13 105.12(7)
N1 S1 C13 106.72(7)
O7 S2 O8 118.49(6)
O7 S2 N3 107.81(6)
O8 S2 N3 109.14(6)
O7 S2 C31 107.85(7)
O8 S2 C31 105.09(7)
N3 S2 C31 108.04(6)
C7 O1 H1 109.5
C25 O6 H6 109.5
C11 N1 C10 118.21(11)
C11 N1 S1 123.13(10)
C10 N1 S1 118.55(10)
O4 N2 O5 125.37(14)
O4 N2 C15 117.68(14)
O5 N2 C15 116.90(14)
C29 N3 C28 118.17(11)
C29 N3 S2 122.83(9)
C28 N3 S2 118.77(10)
O9 N4 O10 123.62(17)
O9 N4 C33 118.53(14)
O10 N4 C33 117.85(15)
C2 C1 C6 120.50(13)
C2 C1 H1A 119.7
C6 C1 H1A 119.7
C1 C2 C3 120.47(13)
C1 C2 H2 119.8
C3 C2 H2 119.8
C4 C3 C2 119.20(14)
C4 C3 H3 120.4
C2 C3 H3 120.4
C3 C4 C5 120.46(14)
C3 C4 H4 119.8
C5 C4 H4 119.8
C6 C5 C4 121.13(13)
C6 C5 H5 119.4
C4 C5 H5 119.4
C5 C6 C1 118.22(13)
C5 C6 C7 119.22(12)
C1 C6 C7 122.27(13)
O1 C7 C6 110.33(12)
O1 C7 C8 109.65(11)
C6 C7 C8 114.95(11)
O1 C7 C11 104.00(10)
C6 C7 C11 106.97(11)
C8 C7 C11 110.36(11)
C9 C8 C7 111.31(11)
C9 C8 H8A 109.4
C7 C8 H8A 109.4
C9 C8 H8B 109.4
C7 C8 H8B 109.4
H8A C8 H8B 108.0
C10 C9 C8 110.58(11)
C10 C9 H9A 109.5
C8 C9 H9A 109.5
C10 C9 H9B 109.5
C8 C9 H9B 109.5
H9A C9 H9B 108.1
N1 C10 C9 109.29(11)
N1 C10 H10A 109.8
C9 C10 H10A 109.8
N1 C10 H10B 109.8
C9 C10 H10B 109.8
H10A C10 H10B 108.3
N1 C11 C12 110.10(12)
N1 C11 C7 110.16(11)
C12 C11 C7 114.11(11)
N1 C11 H11 107.4
C12 C11 H11 107.4
C7 C11 H11 107.4
C11 C12 H12A 109.5
C11 C12 H12B 109.5
H12A C12 H12B 109.5
C11 C12 H12C 109.5
H12A C12 H12C 109.5
H12B C12 H12C 109.5
C18 C13 C14 121.77(13)
C18 C13 S1 120.05(11)
C14 C13 S1 118.16(11)
C15 C14 C13 115.89(13)
C15 C14 H14 122.1
C13 C14 H14 122.1
C16 C15 C14 124.03(13)
C16 C15 N2 118.35(14)
C14 C15 N2 117.60(14)
C15 C16 C17 118.13(14)
C15 C16 H16 120.9
C17 C16 H16 120.9
C16 C17 C18 120.09(14)
C16 C17 H17 120.0
C18 C17 H17 120.0
C13 C18 C17 120.09(14)
C13 C18 H18 120.0
C17 C18 H18 120.0
C20 C19 C24 121.26(13)
C20 C19 H19 119.4
C24 C19 H19 119.4
C21 C20 C19 120.68(14)
C21 C20 H20 119.7
C19 C20 H20 119.7
C20 C21 C22 118.80(14)
C20 C21 H21 120.6
C22 C21 H21 120.6
C23 C22 C21 120.74(14)
C23 C22 H22 119.6
C21 C22 H22 119.6
C22 C23 C24 120.60(14)
C22 C23 H23 119.7
C24 C23 H23 119.7
C19 C24 C23 117.88(14)
C19 C24 C25 123.14(13)
C23 C24 C25 118.78(13)
O6 C25 C24 110.44(12)
O6 C25 C26 109.71(12)
C24 C25 C26 114.64(12)
O6 C25 C29 103.62(11)
C24 C25 C29 107.48(11)
C26 C25 C29 110.37(12)
C27 C26 C25 112.63(11)
C27 C26 H26A 109.1
C25 C26 H26A 109.1
C27 C26 H26B 109.1
C25 C26 H26B 109.1
H26A C26 H26B 107.8
C28 C27 C26 110.35(12)
C28 C27 H27A 109.6
C26 C27 H27A 109.6
C28 C27 H27B 109.6
C26 C27 H27B 109.6
H27A C27 H27B 108.1
N3 C28 C27 109.67(11)
N3 C28 H28A 109.7
C27 C28 H28A 109.7
N3 C28 H28B 109.7
C27 C28 H28B 109.7
H28A C28 H28B 108.2
N3 C29 C30 109.93(12)
N3 C29 C25 110.07(11)
C30 C29 C25 114.07(12)
N3 C29 H29 107.5
C30 C29 H29 107.5
C25 C29 H29 107.5
C29 C30 H30A 109.5
C29 C30 H30B 109.5
H30A C30 H30B 109.5
C29 C30 H30C 109.5
H30A C30 H30C 109.5
H30B C30 H30C 109.5
C36 C31 C32 121.40(14)
C36 C31 S2 120.75(11)
C32 C31 S2 117.83(11)
C33 C32 C31 116.67(14)
C33 C32 H32 121.7
C31 C32 H32 121.7
C34 C33 C32 123.64(15)
C34 C33 N4 119.47(14)
C32 C33 N4 116.89(14)
C33 C34 C35 118.73(14)
C33 C34 H34 120.6
C35 C34 H34 120.6
C36 C35 C34 119.12(15)
C36 C35 H35 120.4
C34 C35 H35 120.4
C31 C36 C35 120.41(15)
C31 C36 H36 119.8
C35 C36 H36 119.8

loop_
_geom_bond_atom_site_label_1
_geom_bond_atom_site_label_2
_geom_bond_distance
S1 O2 1.4301(11)
S1 O3 1.4449(10)
S1 N1 1.6077(12)
S1 C13 1.7732(14)
S2 O7 1.4375(11)
S2 O8 1.4424(10)
S2 N3 1.6057(12)
S2 C31 1.7740(14)
O1 C7 1.4370(16)
O1 H1 0.8400
O4 N2 1.193(2)
O5 N2 1.2221(18)
O6 C25 1.4349(17)
O6 H6 0.8400
O9 N4 1.209(2)
O10 N4 1.213(2)
N1 C11 1.4749(18)
N1 C10 1.4764(19)
N2 C15 1.4978(19)
N3 C29 1.4753(18)
N3 C28 1.4818(17)
N4 C33 1.491(2)
C1 C2 1.388(2)
C1 C6 1.4068(19)
C1 H1A 0.9500
C2 C3 1.391(2)
C2 H2 0.9500
C3 C4 1.3859(19)
C3 H3 0.9500
C4 C5 1.388(2)
C4 H4 0.9500
C5 C6 1.387(2)
C5 H5 0.9500
C6 C7 1.523(2)
C7 C8 1.536(2)
C7 C11 1.5561(19)
C8 C9 1.528(2)
C8 H8A 0.9900
C8 H8B 0.9900
C9 C10 1.517(2)
C9 H9A 0.9900
C9 H9B 0.9900
C10 H10A 0.9900
C10 H10B 0.9900
C11 C12 1.525(2)
C11 H11 1.0000
C12 H12A 0.9800
C12 H12B 0.9800
C12 H12C 0.9800
C13 C18 1.374(2)
C13 C14 1.399(2)
C14 C15 1.384(2)
C14 H14 0.9500
C15 C16 1.380(2)
C16 C17 1.381(2)
C16 H16 0.9500
C17 C18 1.388(2)
C17 H17 0.9500
C18 H18 0.9500
C19 C20 1.382(2)
C19 C24 1.395(2)
C19 H19 0.9500
C20 C21 1.380(2)
C20 H20 0.9500
C21 C22 1.390(2)
C21 H21 0.9500
C22 C23 1.389(2)
C22 H22 0.9500
C23 C24 1.3956(19)
C23 H23 0.9500
C24 C25 1.518(2)
C25 C26 1.5310(19)
C25 C29 1.5605(19)
C26 C27 1.522(2)
C26 H26A 0.9900
C26 H26B 0.9900
C27 C28 1.521(2)
C27 H27A 0.9900
C27 H27B 0.9900
C28 H28A 0.9900
C28 H28B 0.9900
C29 C30 1.526(2)
C29 H29 1.0000
C30 H30A 0.9800
C30 H30B 0.9800
C30 H30C 0.9800
C31 C36 1.373(2)
C31 C32 1.4007(19)
C32 C33 1.375(2)
C32 H32 0.9500
C33 C34 1.371(2)
C34 C35 1.398(2)
C34 H34 0.9500
C35 C36 1.390(2)
C35 H35 0.9500
C36 H36 0.9500

loop_
_geom_hbond_atom_site_label_D
_geom_hbond_atom_site_label_H
_geom_hbond_atom_site_label_A
_geom_hbond_distance_DH
_geom_hbond_distance_HA
_geom_hbond_distance_DA
_geom_hbond_angle_DHA
_geom_hbond_site_symmetry_A
O1 H1 O3 0.84 2.11 2.9281(14) 164.6 2_757
O6 H6 O8 0.84 2.08 2.9009(15) 164.3 2_646

loop_
_geom_torsion_atom_site_label_1
_geom_torsion_atom_site_label_2
_geom_torsion_atom_site_label_3
_geom_torsion_atom_site_label_4
_geom_torsion
O2 S1 N1 C11 4.00(13)
O3 S1 N1 C11 134.28(11)
C13 S1 N1 C11 -112.69(12)
O2 S1 N1 C10 -179.95(11)
O3 S1 N1 C10 -49.68(12)
C13 S1 N1 C10 63.35(12)
O7 S2 N3 C29 5.93(13)
O8 S2 N3 C29 135.87(11)
C31 S2 N3 C29 -110.37(12)
O7 S2 N3 C28 -179.73(10)
O8 S2 N3 C28 -49.79(12)
C31 S2 N3 C28 63.97(12)
C6 C1 C2 C3 0.2(2)
C1 C2 C3 C4 0.8(2)
C2 C3 C4 C5 -0.5(2)
C3 C4 C5 C6 -0.9(2)
C4 C5 C6 C1 1.9(2)
C4 C5 C6 C7 -171.99(14)
C2 C1 C6 C5 -1.6(2)
C2 C1 C6 C7 172.13(13)
C5 C6 C7 O1 -44.28(17)
C1 C6 C7 O1 142.06(13)
C5 C6 C7 C8 -168.88(13)
C1 C6 C7 C8 17.46(19)
C5 C6 C7 C11 68.22(16)
C1 C6 C7 C11 -105.44(14)
O1 C7 C8 C9 58.68(15)
C6 C7 C8 C9 -176.37(12)
C11 C7 C8 C9 -55.30(15)
C7 C8 C9 C10 58.61(15)
C11 N1 C10 C9 54.30(17)
S1 N1 C10 C9 -121.94(11)
C8 C9 C10 N1 -55.13(15)
C10 N1 C11 C12 75.05(15)
S1 N1 C11 C12 -108.89(13)
C10 N1 C11 C7 -51.66(16)
S1 N1 C11 C7 124.40(11)
O1 C7 C11 N1 -67.78(13)
C6 C7 C11 N1 175.45(11)
C8 C7 C11 N1 49.75(15)
O1 C7 C11 C12 167.79(12)
C6 C7 C11 C12 51.02(15)
C8 C7 C11 C12 -74.68(15)
O2 S1 C13 C18 137.34(11)
O3 S1 C13 C18 9.19(13)
N1 S1 C13 C18 -106.46(12)
O2 S1 C13 C14 -44.21(13)
O3 S1 C13 C14 -172.36(11)
N1 S1 C13 C14 71.99(13)
C18 C13 C14 C15 0.5(2)
S1 C13 C14 C15 -177.87(11)
C13 C14 C15 C16 -0.4(2)
C13 C14 C15 N2 177.71(12)
O4 N2 C15 C16 -166.61(15)
O5 N2 C15 C16 15.96(19)
O4 N2 C15 C14 15.1(2)
O5 N2 C15 C14 -162.28(13)
C14 C15 C16 C17 -0.4(2)
N2 C15 C16 C17 -178.52(12)
C15 C16 C17 C18 1.11(19)
C14 C13 C18 C17 0.1(2)
S1 C13 C18 C17 178.53(10)
C16 C17 C18 C13 -1.0(2)
C24 C19 C20 C21 -0.9(2)
C19 C20 C21 C22 0.8(2)
C20 C21 C22 C23 0.7(2)
C21 C22 C23 C24 -2.2(2)
C20 C19 C24 C23 -0.6(2)
C20 C19 C24 C25 174.33(13)
C22 C23 C24 C19 2.1(2)
C22 C23 C24 C25 -173.06(13)
C19 C24 C25 O6 144.42(13)
C23 C24 C25 O6 -40.72(17)
C19 C24 C25 C26 19.9(2)
C23 C24 C25 C26 -165.25(13)
C19 C24 C25 C29 -103.20(15)
C23 C24 C25 C29 71.66(16)
O6 C25 C26 C27 58.99(16)
C24 C25 C26 C27 -176.09(13)
C29 C25 C26 C27 -54.57(17)
C25 C26 C27 C28 57.40(16)
C29 N3 C28 C27 54.26(16)
S2 N3 C28 C27 -120.34(11)
C26 C27 C28 N3 -53.99(15)
C28 N3 C29 C30 74.77(15)
S2 N3 C29 C30 -110.86(13)
C28 N3 C29 C25 -51.70(16)
S2 N3 C29 C25 122.67(11)
O6 C25 C29 N3 -68.19(13)
C24 C25 C29 N3 174.88(11)
C26 C25 C29 N3 49.20(16)
O6 C25 C29 C30 167.70(12)
C24 C25 C29 C30 50.77(16)
C26 C25 C29 C30 -74.91(16)
O7 S2 C31 C36 134.30(11)
O8 S2 C31 C36 7.01(13)
N3 S2 C31 C36 -109.41(12)
O7 S2 C31 C32 -44.61(12)
O8 S2 C31 C32 -171.90(10)
N3 S2 C31 C32 71.67(12)
C36 C31 C32 C33 -0.7(2)
S2 C31 C32 C33 178.24(11)
C31 C32 C33 C34 -0.2(2)
C31 C32 C33 N4 179.52(12)
O9 N4 C33 C34 157.70(15)
O10 N4 C33 C34 -22.4(2)
O9 N4 C33 C32 -22.0(2)
O10 N4 C33 C32 157.93(16)
C32 C33 C34 C35 1.4(2)
N4 C33 C34 C35 -178.28(13)
C33 C34 C35 C36 -1.8(2)
C32 C31 C36 C35 0.2(2)
S2 C31 C36 C35 -178.65(11)
C34 C35 C36 C31 1.0(2)
